data_7033699
loop_
_publ_author_name
'Hill, Anthony F.'
'Stewart, Craig D.'
'Ward, Jas S.'

_publ_section_title
;
 Organometallic chemistry of ethynyl boronic acid MIDA ester, HC[triple
 bond, length as m-dash]CB(O2CCH2)2NMe.
;
_journal_issue 12
_journal_name_full 'Dalton transactions (Cambridge, England : 2003)'
_journal_page_first 5713
_journal_page_last 5726
_journal_paper_doi 10.1039/c4dt03695f
_journal_volume 44
_journal_year 2015
_chemical_compound_source 'Research School of Chemistry'
_chemical_formula_moiety '2(C49 H47 B1 N2 O5 P2 Ru1 S2), C1 H2 Cl2'
_chemical_formula_sum 'C49.5 H48 B Cl N2 O5 P2 Ru S2'
_chemical_formula_weight 1024.35
_space_group_IT_number 2
_symmetry_cell_setting triclinic
_symmetry_space_group_name_Hall '-P 1'
_symmetry_space_group_name_H-M 'P -1'
_atom_sites_solution_hydrogens difmap
_atom_sites_solution_primary other
_audit_creation_date 14-06-15
_audit_creation_method CRYSTALS_ver_14.40
_audit_update_record
;
2014-12-03 deposited with the CCDC.
2015-01-19 downloaded from the CCDC.
;
_cell_angle_alpha 101.8728(15)
_cell_angle_beta 91.4641(13)
_cell_angle_gamma 105.6931(14)
_cell_formula_units_Z 4
_cell_length_a 11.89073(17)
_cell_length_b 18.5016(3)
_cell_length_c 23.4234(4)
_cell_measurement_reflns_used 0
_cell_measurement_temperature 150
_cell_measurement_theta_max 72
_cell_measurement_theta_min 3
_cell_volume 4836.81(14)
_computing_cell_refinement 'CrysAlis, (Oxford Diffraction, 2002)'
_computing_data_collection 'SuperNova, (Oxford Diffraction, 2010)'
_computing_data_reduction 'CrysAlis, (Oxford Diffraction, 2002)'
_computing_molecular_graphics 'Ortep-3 for windows (Farrugia, 1997)'
_computing_publication_material 'CRYSTALS (Betteridge et al., 2003)'
_computing_structure_refinement 'CRYSTALS (Betteridge et al., 2003)'
_computing_structure_solution 'Superflip (Palatinus & Chapuis, 2007)'
_diffrn_ambient_temperature 150
_diffrn_measured_fraction_theta_full 0.994
_diffrn_measured_fraction_theta_max 0.962
_diffrn_measurement_device Area
_diffrn_measurement_device_type 'Oxford Diffraction SuperNova'
_diffrn_measurement_method \w
_diffrn_radiation_monochromator Mirror
_diffrn_radiation_type 'Cu K\a'
_diffrn_radiation_wavelength 1.54180
_diffrn_reflns_av_R_equivalents 0.028
_diffrn_reflns_limit_h_max 14
_diffrn_reflns_limit_h_min -14
_diffrn_reflns_limit_k_max 22
_diffrn_reflns_limit_k_min -22
_diffrn_reflns_limit_l_max 28
_diffrn_reflns_limit_l_min 0
_diffrn_reflns_number 28693
_diffrn_reflns_theta_full 49.851
_diffrn_reflns_theta_max 72.247
_diffrn_reflns_theta_min 2.835
_diffrn_standards_number 0
_exptl_absorpt_coefficient_mu 4.948
_exptl_absorpt_correction_T_max 0.80
_exptl_absorpt_correction_T_min 0.68
_exptl_absorpt_correction_type multi-scan
_exptl_absorpt_process_details 'CrysAlis, (Oxford Diffraction, 2002)'
_exptl_crystal_colour yellow
_exptl_crystal_density_diffrn 1.407
_exptl_crystal_density_method 'not measured'
_exptl_crystal_description plate
_exptl_crystal_F_000 2108
_exptl_crystal_recrystallization_method 'Re-crystallisation from solvent: DCM/hexane'
_exptl_crystal_size_max 0.189
_exptl_crystal_size_mid 0.139
_exptl_crystal_size_min 0.045
_platon_squeeze_details
;
;
_refine_diff_density_max 1.88
_refine_diff_density_min -0.68
_refine_ls_extinction_method None
_refine_ls_goodness_of_fit_ref 0.9173
_refine_ls_hydrogen_treatment noref
_refine_ls_matrix_type full
_refine_ls_number_parameters 1144
_refine_ls_number_reflns 15813
_refine_ls_number_restraints 1
_refine_ls_R_factor_all 0.0527
_refine_ls_R_factor_gt 0.0457
_refine_ls_shift/su_max 0.0025415
_refine_ls_shift/su_mean 0.0000823
_refine_ls_structure_factor_coef Fsqd
_refine_ls_weighting_details
;
 Method, part 1, Chebychev polynomial, (Watkin, 1994, Prince, 1982) 
 [weight] = 1.0/[A~0~*T~0~(x)+A~1~*T~1~(x) ... +A~n-1~]*T~n-1~(x)] 
 where A~i~ are the Chebychev coefficients listed below and x= Fcalc/Fmax 
 Method = Robust Weighting (Prince, 1982) 
 W = [weight] * [1-(deltaF/6*sigmaF)^2^]^2^ 
 A~i~ are: 
 968. 0.151E+04 934. 390. 100. 
;
_refine_ls_weighting_scheme calc
_refine_ls_wR_factor_all 0.1110
_refine_ls_wR_factor_gt 0.1029
_refine_ls_wR_factor_ref 0.1110
_reflns_limit_h_max 14
_reflns_limit_h_min -14
_reflns_limit_k_max 22
_reflns_limit_k_min -22
_reflns_limit_l_max 28
_reflns_limit_l_min 0
_reflns_number_gt 13765
_reflns_number_total 18370
_reflns_threshold_expression I>2.0\s(I)
_oxford_diffrn_Wilson_B_factor 1.72
_oxford_diffrn_Wilson_scale 0.21
_oxford_refine_ls_r_factor_ref 0.0527
_oxford_refine_ls_scale 2.235(14)
_oxford_reflns_number_all 15813
_oxford_reflns_threshold_expression_ref I>-3.0\s(I)
_oxford_structure_analysis_title 'THIS IS THE DEFAULT SETTING FOR THE TITLE, P'
_cod_data_source_file c4dt03695f1.cif
_cod_data_source_block jas147
_cod_depositor_comments
;
The following automatic conversions were performed:

'_atom_sites_solution_primary' value 'Other' changed to 'other'
according to
/usr/data/users/saulius/crontab/automatic-downloads/rss-feeds/RSC/lib/dictionaries/cif_core.dic
dictionary named 'cif_core.dic' version 2.4.2 from 2011-04-26.

Automatic conversion script
Id: cif_fix_values 2935 2014-11-11 08:27:57Z andrius 

 Adding full bibliography for 7033695--7033706.cif.
;
_cod_original_sg_symbol_H-M 'P -1 '
_cod_database_code 7033699

loop_
_symmetry_equiv_pos_as_xyz
x,y,z
-x,-y,-z

loop_
_atom_site_label
_atom_site_type_symbol
_atom_site_fract_x
_atom_site_fract_y
_atom_site_fract_z
_atom_site_U_iso_or_equiv
_atom_site_occupancy
_atom_site_adp_type
_atom_site_refinement_flags_adp
B1 B 1.0180(5) 0.2404(3) 0.6720(2) 0.0378 1.0000 Uani .
B2 B 0.6388(5) 0.8413(5) 0.5710(3) 0.0646 1.0000 Uani .
Cl201 Cl 0.95319(19) -0.07562(11) 0.68217(7) 0.0790 1.0000 Uani .
Cl202 Cl 1.05722(19) -0.07290(11) 0.57121(8) 0.0787 1.0000 Uani .
N1 N 0.9443(4) 0.1520(2) 0.63610(16) 0.0467 1.0000 Uani .
N2 N 0.6420(3) 0.0944(2) 0.91358(16) 0.0373 1.0000 Uani .
N3 N 0.5563(3) 0.8132(2) 0.50754(16) 0.0412 1.0000 Uani .
N4 N 0.1175(3) 0.51201(18) 0.65235(14) 0.0291 1.0000 Uani .
O1 O 1.1351(4) 0.2447(3) 0.65218(18) 0.0749 1.0000 Uani .
O2 O 0.9598(4) 0.28542(19) 0.64199(16) 0.0594 1.0000 Uani .
O3 O 1.2431(8) 0.1688(6) 0.6130(4) 0.1273 1.0000 Uani .
O4 O 0.8321(4) 0.2756(3) 0.5692(2) 0.0772 1.0000 Uani .
O8 O 1.1500(2) 0.38615(15) 0.92802(13) 0.0363 1.0000 Uani .
O11 O 0.7449(4) 0.8253(4) 0.5514(2) 0.0851 1.0000 Uani .
O12 O 0.6596(5) 0.9263(3) 0.58306(17) 0.0792 1.0000 Uani .
O13 O 0.8021(8) 0.7450(8) 0.4818(3) 0.1422 1.0000 Uani .
O14 O 0.6512(7) 1.0193(3) 0.5342(3) 0.0930 1.0000 Uani .
O18 O 0.5458(3) 0.80285(19) 0.81795(13) 0.0423 1.0000 Uani .
P1 P 0.82800(7) 0.34448(4) 0.86798(3) 0.0183 1.0000 Uani .
P2 P 1.04893(7) 0.16788(4) 0.87652(3) 0.0196 1.0000 Uani .
P3 P 0.29996(7) 0.79093(4) 0.70395(3) 0.0204 1.0000 Uani .
P4 P 0.52873(7) 0.61747(5) 0.70454(3) 0.0212 1.0000 Uani .
S1 S 0.83966(7) 0.20870(4) 0.95228(3) 0.0235 1.0000 Uani .
S2 S 0.75626(7) 0.15797(4) 0.83079(3) 0.0240 1.0000 Uani .
S3 S 0.30315(7) 0.61010(4) 0.61968(3) 0.0230 1.0000 Uani .
S4 S 0.24692(6) 0.62593(4) 0.73877(3) 0.0208 1.0000 Uani .
Ru1 Ru 0.940048(19) 0.256961(12) 0.870908(10) 0.0177 1.0000 Uani .
Ru2 Ru 0.418755(19) 0.706767(13) 0.704004(10) 0.0188 1.0000 Uani .
C1 C 0.9906(3) 0.2623(2) 0.78875(16) 0.0270 1.0000 Uani .
C2 C 1.0099(3) 0.2560(2) 0.73869(17) 0.0324 1.0000 Uani .
C3 C 1.1495(8) 0.1778(5) 0.6272(4) 0.0812 1.0000 Uani .
C4 C 0.8893(5) 0.2487(3) 0.5983(2) 0.0519 1.0000 Uani .
C5 C 1.0496(10) 0.1182(5) 0.6314(4) 0.0848 1.0000 Uani .
C6 C 0.9104(8) 0.1672(4) 0.5811(3) 0.0750 1.0000 Uani .
C7 C 0.8565(9) 0.1084(4) 0.6660(3) 0.0931 1.0000 Uani .
C8 C 1.0700(3) 0.33640(19) 0.90663(15) 0.0244 1.0000 Uani .
C11 C 0.7336(3) 0.1461(2) 0.90045(16) 0.0262 1.0000 Uani .
C12 C 0.5588(4) 0.0378(3) 0.8675(2) 0.0425 1.0000 Uani .
C13 C 0.6197(4) 0.0912(3) 0.9738(2) 0.0473 1.0000 Uani .
C14 C 0.4536(5) 0.0642(4) 0.8539(3) 0.0653 1.0000 Uani .
C15 C 0.6691(5) 0.0339(3) 0.9932(2) 0.0553 1.0000 Uani .
C21 C 0.7210(3) 0.33966(19) 0.92276(15) 0.0234 1.0000 Uani .
C22 C 0.6036(3) 0.2992(2) 0.90668(16) 0.0305 1.0000 Uani .
C23 C 0.5247(4) 0.2905(3) 0.9492(2) 0.0401 1.0000 Uani .
C24 C 0.5619(4) 0.3218(3) 1.0075(2) 0.0422 1.0000 Uani .
C25 C 0.6778(4) 0.3611(3) 1.02385(17) 0.0361 1.0000 Uani .
C26 C 0.7579(3) 0.3693(2) 0.98146(16) 0.0288 1.0000 Uani .
C31 C 0.9141(3) 0.44621(19) 0.88215(15) 0.0229 1.0000 Uani .
C32 C 0.8857(3) 0.5050(2) 0.92118(16) 0.0285 1.0000 Uani .
C33 C 0.9536(4) 0.5806(2) 0.92818(18) 0.0354 1.0000 Uani .
C34 C 1.0495(4) 0.5983(2) 0.89560(18) 0.0349 1.0000 Uani .
C35 C 1.0773(3) 0.5403(2) 0.85659(17) 0.0333 1.0000 Uani .
C36 C 1.0106(3) 0.4643(2) 0.84979(16) 0.0270 1.0000 Uani .
C41 C 0.7366(3) 0.33899(19) 0.80151(15) 0.0238 1.0000 Uani .
C42 C 0.6674(3) 0.3893(2) 0.80429(16) 0.0278 1.0000 Uani .
C43 C 0.5932(3) 0.3851(2) 0.75625(19) 0.0331 1.0000 Uani .
C44 C 0.5897(4) 0.3317(3) 0.70479(19) 0.0397 1.0000 Uani .
C45 C 0.6601(5) 0.2832(3) 0.70157(19) 0.0461 1.0000 Uani .
C46 C 0.7332(4) 0.2860(2) 0.74960(17) 0.0328 1.0000 Uani .
C51 C 1.1598(3) 0.1637(2) 0.82395(16) 0.0268 1.0000 Uani .
C52 C 1.2462(3) 0.2315(2) 0.82492(18) 0.0324 1.0000 Uani .
C53 C 1.3350(4) 0.2328(3) 0.7873(2) 0.0405 1.0000 Uani .
C54 C 1.3365(4) 0.1670(3) 0.7483(2) 0.0474 1.0000 Uani .
C55 C 1.2498(5) 0.0993(3) 0.7461(3) 0.0532 1.0000 Uani .
C56 C 1.1622(4) 0.0974(2) 0.7842(2) 0.0399 1.0000 Uani .
C61 C 0.9623(3) 0.06822(19) 0.87029(16) 0.0244 1.0000 Uani .
C62 C 0.8936(3) 0.0281(2) 0.81854(16) 0.0280 1.0000 Uani .
C63 C 0.8209(3) -0.0463(2) 0.81388(18) 0.0333 1.0000 Uani .
C64 C 0.8165(4) -0.0809(2) 0.8612(2) 0.0362 1.0000 Uani .
C65 C 0.8834(4) -0.0419(2) 0.91252(19) 0.0354 1.0000 Uani .
C66 C 0.9563(3) 0.0325(2) 0.91768(16) 0.0289 1.0000 Uani .
C71 C 1.1415(3) 0.18665(19) 0.94500(16) 0.0251 1.0000 Uani .
C72 C 1.2278(3) 0.1485(2) 0.94768(18) 0.0320 1.0000 Uani .
C73 C 1.2990(3) 0.1629(3) 0.9988(2) 0.0393 1.0000 Uani .
C74 C 1.2854(4) 0.2146(3) 1.0483(2) 0.0413 1.0000 Uani .
C75 C 1.2005(4) 0.2518(3) 1.04641(19) 0.0402 1.0000 Uani .
C76 C 1.1282(3) 0.2377(2) 0.99527(17) 0.0316 1.0000 Uani .
C101 C 0.5304(3) 0.7659(2) 0.65276(17) 0.0307 1.0000 Uani .
C102 C 0.5836(4) 0.8009(3) 0.6195(2) 0.0469 1.0000 Uani .
C103 C 0.7281(7) 0.7723(7) 0.5026(4) 0.0905 1.0000 Uani .
C104 C 0.6355(6) 0.9520(4) 0.5367(3) 0.0707 1.0000 Uani .
C105 C 0.6013(6) 0.7514(4) 0.4745(3) 0.0610 1.0000 Uani .
C106 C 0.5876(5) 0.8846(3) 0.4845(2) 0.0510 1.0000 Uani .
C107 C 0.4284(4) 0.7878(3) 0.5133(2) 0.0526 1.0000 Uani .
C108 C 0.4986(3) 0.7676(2) 0.77372(16) 0.0267 1.0000 Uani .
C111 C 0.2084(3) 0.57392(19) 0.66769(15) 0.0235 1.0000 Uani .
C112 C 0.0932(4) 0.4676(3) 0.59105(18) 0.0400 1.0000 Uani U
C113 C 0.0447(3) 0.4792(2) 0.69565(18) 0.0330 1.0000 Uani .
C114 C 0.1552(8) 0.4129(5) 0.5761(3) 0.0830 1.0000 Uani U
C115 C -0.0731(7) 0.4899(8) 0.6952(5) 0.1110 1.0000 Uani .
C121 C 0.1638(3) 0.74814(18) 0.65634(15) 0.0234 1.0000 Uani .
C122 C 0.1644(3) 0.7368(2) 0.59561(16) 0.0298 1.0000 Uani .
C123 C 0.0618(4) 0.7005(2) 0.55940(17) 0.0385 1.0000 Uani .
C124 C -0.0424(4) 0.6733(3) 0.5833(2) 0.0402 1.0000 Uani .
C125 C -0.0438(3) 0.6815(2) 0.6430(2) 0.0375 1.0000 Uani .
C126 C 0.0587(3) 0.7189(2) 0.67959(16) 0.0288 1.0000 Uani .
C131 C 0.2452(3) 0.82571(19) 0.77473(15) 0.0245 1.0000 Uani .
C132 C 0.2579(3) 0.7964(2) 0.82362(15) 0.0268 1.0000 Uani .
C133 C 0.2087(4) 0.8202(2) 0.87498(16) 0.0340 1.0000 Uani .
C134 C 0.1460(4) 0.8739(3) 0.87725(18) 0.0384 1.0000 Uani .
C135 C 0.1336(4) 0.9041(2) 0.82898(19) 0.0373 1.0000 Uani .
C136 C 0.1834(3) 0.8808(2) 0.77794(17) 0.0306 1.0000 Uani .
C141 C 0.3693(3) 0.8830(2) 0.68436(16) 0.0290 1.0000 Uani .
C142 C 0.3194(4) 0.9131(2) 0.6435(2) 0.0383 1.0000 Uani .
C143 C 0.3788(5) 0.9837(3) 0.6316(2) 0.0482 1.0000 Uani .
C144 C 0.4843(5) 1.0257(3) 0.6610(2) 0.0503 1.0000 Uani .
C145 C 0.5340(5) 0.9972(3) 0.7020(2) 0.0538 1.0000 Uani .
C146 C 0.4781(4) 0.9263(2) 0.7134(2) 0.0420 1.0000 Uani .
C151 C 0.6705(3) 0.6536(2) 0.74784(15) 0.0265 1.0000 Uani .
C152 C 0.7156(4) 0.6066(3) 0.77591(18) 0.0371 1.0000 Uani .
C153 C 0.8283(4) 0.6334(3) 0.8038(2) 0.0458 1.0000 Uani .
C154 C 0.8963(4) 0.7070(3) 0.80405(19) 0.0415 1.0000 Uani .
C155 C 0.8528(3) 0.7542(3) 0.7762(2) 0.0394 1.0000 Uani .
C156 C 0.7403(3) 0.7276(2) 0.74792(18) 0.0323 1.0000 Uani .
C161 C 0.5764(3) 0.5689(2) 0.63663(16) 0.0285 1.0000 Uani .
C162 C 0.5803(4) 0.5982(3) 0.58646(18) 0.0364 1.0000 Uani .
C163 C 0.6254(4) 0.5639(3) 0.53679(19) 0.0474 1.0000 Uani .
C164 C 0.6647(4) 0.5008(3) 0.5372(2) 0.0489 1.0000 Uani .
C165 C 0.6626(5) 0.4719(3) 0.5874(2) 0.0496 1.0000 Uani .
C166 C 0.6194(4) 0.5063(3) 0.63708(19) 0.0432 1.0000 Uani .
C171 C 0.4481(3) 0.5386(2) 0.7361(2) 0.0332 1.0000 Uani .
C172 C 0.3779(4) 0.4705(3) 0.7002(3) 0.0489 1.0000 Uani .
C173 C 0.3027(4) 0.4154(3) 0.7256(5) 0.0806 1.0000 Uani .
C174 C 0.2980(6) 0.4275(5) 0.7848(6) 0.0907 1.0000 Uani .
C175 C 0.3666(7) 0.4935(5) 0.8201(4) 0.0785 1.0000 Uani .
C176 C 0.4425(5) 0.5500(3) 0.7968(2) 0.0505 1.0000 Uani .
C201 C 0.9859(5) -0.1306(3) 0.6177(3) 0.0531 1.0000 Uani .
H51 H 1.0604 0.0984 0.6655 0.1018 1.0000 Uiso .
H52 H 1.0369 0.0771 0.5964 0.1021 1.0000 Uiso .
H61 H 0.9705 0.1667 0.5540 0.0899 1.0000 Uiso .
H62 H 0.8382 0.1285 0.5634 0.0903 1.0000 Uiso .
H71 H 0.8573 0.0554 0.6566 0.1389 1.0000 Uiso .
H72 H 0.8714 0.1277 0.7076 0.1389 1.0000 Uiso .
H73 H 0.7804 0.1113 0.6535 0.1391 1.0000 Uiso .
H121 H 0.5322 -0.0095 0.8809 0.0510 1.0000 Uiso .
H122 H 0.5988 0.0292 0.8321 0.0505 1.0000 Uiso .
H131 H 0.6567 0.1426 0.9975 0.0571 1.0000 Uiso .
H132 H 0.5357 0.0777 0.9766 0.0575 1.0000 Uiso .
H141 H 0.4033 0.0262 0.8228 0.0980 1.0000 Uiso .
H142 H 0.4111 0.0710 0.8878 0.0979 1.0000 Uiso .
H143 H 0.4783 0.1121 0.8415 0.0981 1.0000 Uiso .
H151 H 0.6576 0.0345 1.0340 0.0828 1.0000 Uiso .
H152 H 0.7516 0.0458 0.9884 0.0828 1.0000 Uiso .
H153 H 0.6312 -0.0164 0.9699 0.0827 1.0000 Uiso .
H221 H 0.5778 0.2778 0.8674 0.0371 1.0000 Uiso .
H231 H 0.4462 0.2639 0.9383 0.0481 1.0000 Uiso .
H241 H 0.5091 0.3170 1.0360 0.0511 1.0000 Uiso .
H251 H 0.7029 0.3823 1.0635 0.0427 1.0000 Uiso .
H261 H 0.8371 0.3948 0.9926 0.0349 1.0000 Uiso .
H321 H 0.8216 0.4932 0.9435 0.0341 1.0000 Uiso .
H331 H 0.9347 0.6194 0.9550 0.0417 1.0000 Uiso .
H341 H 1.0960 0.6490 0.9004 0.0421 1.0000 Uiso .
H351 H 1.1410 0.5522 0.8342 0.0399 1.0000 Uiso .
H361 H 1.0309 0.4261 0.8233 0.0323 1.0000 Uiso .
H421 H 0.6710 0.4258 0.8384 0.0333 1.0000 Uiso .
H431 H 0.5466 0.4186 0.7589 0.0400 1.0000 Uiso .
H441 H 0.5384 0.3285 0.6725 0.0481 1.0000 Uiso .
H451 H 0.6587 0.2478 0.6667 0.0550 1.0000 Uiso .
H461 H 0.7803 0.2527 0.7470 0.0389 1.0000 Uiso .
H521 H 1.2462 0.2766 0.8514 0.0392 1.0000 Uiso .
H531 H 1.3933 0.2787 0.7891 0.0484 1.0000 Uiso .
H541 H 1.3961 0.1676 0.7229 0.0567 1.0000 Uiso .
H551 H 1.2497 0.0549 0.7191 0.0639 1.0000 Uiso .
H561 H 1.1043 0.0515 0.7834 0.0479 1.0000 Uiso .
H621 H 0.8973 0.0504 0.7863 0.0341 1.0000 Uiso .
H631 H 0.7753 -0.0724 0.7792 0.0399 1.0000 Uiso .
H641 H 0.7684 -0.1307 0.8581 0.0429 1.0000 Uiso .
H651 H 0.8804 -0.0651 0.9445 0.0421 1.0000 Uiso .
H661 H 1.0016 0.0584 0.9530 0.0350 1.0000 Uiso .
H721 H 1.2372 0.1137 0.9147 0.0380 1.0000 Uiso .
H731 H 1.3563 0.1373 0.9998 0.0469 1.0000 Uiso .
H741 H 1.3334 0.2239 1.0827 0.0498 1.0000 Uiso .
H751 H 1.1913 0.2867 1.0792 0.0480 1.0000 Uiso .
H761 H 1.0703 0.2630 0.9949 0.0378 1.0000 Uiso .
H1051 H 0.6017 0.7522 0.4330 0.0730 1.0000 Uiso .
H1052 H 0.5558 0.7014 0.4789 0.0730 1.0000 Uiso .
H1061 H 0.6452 0.8828 0.4563 0.0610 1.0000 Uiso .
H1062 H 0.5174 0.8903 0.4655 0.0611 1.0000 Uiso .
H1071 H 0.3870 0.7743 0.4753 0.0789 1.0000 Uiso .
H1072 H 0.4070 0.8297 0.5377 0.0787 1.0000 Uiso .
H1073 H 0.4119 0.7443 0.5314 0.0790 1.0000 Uiso .
H1121 H 0.0095 0.4407 0.5842 0.0482 1.0000 Uiso .
H1122 H 0.1158 0.5043 0.5667 0.0498 1.0000 Uiso .
H1131 H 0.0854 0.5035 0.7343 0.0402 1.0000 Uiso .
H1132 H 0.0369 0.4243 0.6879 0.0404 1.0000 Uiso .
H1141 H 0.1214 0.3776 0.5398 0.1237 1.0000 Uiso .
H1142 H 0.1523 0.3847 0.6065 0.1238 1.0000 Uiso .
H1143 H 0.2355 0.4382 0.5721 0.1239 1.0000 Uiso .
H1151 H -0.1117 0.4735 0.7277 0.1658 1.0000 Uiso .
H1152 H -0.0671 0.5435 0.6982 0.1659 1.0000 Uiso .
H1153 H -0.1181 0.4605 0.6593 0.1660 1.0000 Uiso .
H1221 H 0.2337 0.7545 0.5791 0.0360 1.0000 Uiso .
H1231 H 0.0632 0.6945 0.5188 0.0457 1.0000 Uiso .
H1241 H -0.1122 0.6493 0.5591 0.0482 1.0000 Uiso .
H1251 H -0.1143 0.6618 0.6590 0.0449 1.0000 Uiso .
H1261 H 0.0571 0.7241 0.7199 0.0353 1.0000 Uiso .
H1321 H 0.3000 0.7602 0.8225 0.0322 1.0000 Uiso .
H1331 H 0.2176 0.7996 0.9075 0.0408 1.0000 Uiso .
H1341 H 0.1107 0.8891 0.9110 0.0460 1.0000 Uiso .
H1351 H 0.0918 0.9401 0.8308 0.0450 1.0000 Uiso .
H1361 H 0.1765 0.9022 0.7457 0.0371 1.0000 Uiso .
H1421 H 0.2458 0.8864 0.6239 0.0461 1.0000 Uiso .
H1431 H 0.3460 1.0022 0.6031 0.0581 1.0000 Uiso .
H1441 H 0.5215 1.0735 0.6533 0.0599 1.0000 Uiso .
H1451 H 0.6063 1.0257 0.7223 0.0642 1.0000 Uiso .
H1461 H 0.5131 0.9073 0.7406 0.0497 1.0000 Uiso .
H1521 H 0.6702 0.5565 0.7757 0.0436 1.0000 Uiso .
H1531 H 0.8581 0.6012 0.8218 0.0552 1.0000 Uiso .
H1541 H 0.9715 0.7248 0.8232 0.0500 1.0000 Uiso .
H1551 H 0.8984 0.8036 0.7766 0.0470 1.0000 Uiso .
H1561 H 0.7108 0.7590 0.7289 0.0390 1.0000 Uiso .
H1621 H 0.5536 0.6412 0.5860 0.0443 1.0000 Uiso .
H1631 H 0.6282 0.5835 0.5032 0.0568 1.0000 Uiso .
H1641 H 0.6938 0.4782 0.5039 0.0593 1.0000 Uiso .
H1651 H 0.6901 0.4296 0.5880 0.0592 1.0000 Uiso .
H1661 H 0.6197 0.4874 0.6708 0.0519 1.0000 Uiso .
H1721 H 0.3809 0.4619 0.6599 0.0586 1.0000 Uiso .
H1731 H 0.2554 0.3704 0.7015 0.0969 1.0000 Uiso .
H1741 H 0.2476 0.3908 0.8012 0.1088 1.0000 Uiso .
H1751 H 0.3625 0.5011 0.8607 0.0941 1.0000 Uiso .
H1761 H 0.4881 0.5950 0.8217 0.0612 1.0000 Uiso .
H2011 H 1.0372 -0.1595 0.6283 0.0636 1.0000 Uiso .
H2012 H 0.9133 -0.1654 0.5982 0.0635 1.0000 Uiso .

loop_
_atom_site_aniso_label
_atom_site_aniso_U_11
_atom_site_aniso_U_22
_atom_site_aniso_U_33
_atom_site_aniso_U_23
_atom_site_aniso_U_13
_atom_site_aniso_U_12
B1 0.047(3) 0.033(2) 0.031(2) 0.0138(17) 0.0097(18) 0.0023(19)
B2 0.042(3) 0.095(5) 0.043(3) 0.038(3) -0.006(2) -0.018(3)
Cl201 0.1085(13) 0.0872(10) 0.0544(7) 0.0056(7) 0.0087(7) 0.0568(10)
Cl202 0.1046(12) 0.0837(10) 0.0664(8) 0.0298(8) 0.0092(8) 0.0475(9)
N1 0.078(3) 0.0336(18) 0.0306(17) 0.0080(14) 0.0167(17) 0.0176(18)
N2 0.0331(17) 0.0330(16) 0.0384(17) 0.0078(14) 0.0078(13) -0.0036(13)
N3 0.0314(17) 0.057(2) 0.0348(17) 0.0176(16) 0.0079(13) 0.0052(15)
N4 0.0247(14) 0.0286(15) 0.0302(15) 0.0071(12) 0.0013(11) 0.0012(12)
O1 0.059(2) 0.113(4) 0.0419(19) 0.008(2) 0.0274(17) 0.010(2)
O2 0.099(3) 0.0308(15) 0.0430(18) 0.0155(13) -0.0116(18) 0.0060(17)
O3 0.128(6) 0.202(8) 0.130(6) 0.114(6) 0.099(5) 0.111(6)
O4 0.073(3) 0.100(3) 0.070(3) 0.055(3) -0.003(2) 0.016(2)
O8 0.0280(13) 0.0276(13) 0.0480(16) 0.0089(11) -0.0051(11) -0.0005(11)
O11 0.039(2) 0.169(5) 0.058(3) 0.058(3) 0.0195(17) 0.022(3)
O12 0.092(3) 0.074(3) 0.0407(19) 0.0269(18) -0.0033(19) -0.038(2)
O13 0.128(6) 0.291(13) 0.100(4) 0.118(7) 0.073(5) 0.151(8)
O14 0.123(5) 0.061(3) 0.076(3) 0.027(2) 0.009(3) -0.013(3)
O18 0.0305(14) 0.0547(18) 0.0327(14) -0.0065(13) -0.0078(11) 0.0098(12)
P1 0.0182(3) 0.0183(3) 0.0204(3) 0.0060(3) 0.0034(3) 0.0070(3)
P2 0.0190(4) 0.0163(3) 0.0252(4) 0.0062(3) 0.0043(3) 0.0065(3)
P3 0.0215(4) 0.0199(4) 0.0202(4) 0.0062(3) 0.0026(3) 0.0052(3)
P4 0.0181(4) 0.0243(4) 0.0219(4) 0.0063(3) 0.0029(3) 0.0061(3)
S1 0.0244(4) 0.0233(4) 0.0239(4) 0.0077(3) 0.0047(3) 0.0064(3)
S2 0.0234(4) 0.0216(4) 0.0258(4) 0.0059(3) 0.0015(3) 0.0040(3)
S3 0.0229(4) 0.0255(4) 0.0203(3) 0.0055(3) 0.0029(3) 0.0060(3)
S4 0.0188(3) 0.0215(3) 0.0214(3) 0.0063(3) 0.0040(3) 0.0034(3)
Ru1 0.01775(12) 0.01633(12) 0.02036(13) 0.00540(8) 0.00380(8) 0.00565(8)
Ru2 0.01683(12) 0.02063(13) 0.01855(12) 0.00614(9) 0.00290(8) 0.00331(9)
C1 0.0231(16) 0.0261(16) 0.0312(18) 0.0014(13) -0.0003(13) 0.0099(13)
C2 0.0329(18) 0.0327(18) 0.034(2) 0.0124(15) 0.0082(15) 0.0092(15)
C3 0.106(6) 0.093(5) 0.080(4) 0.053(4) 0.061(4) 0.056(4)
C4 0.067(3) 0.045(2) 0.042(2) 0.025(2) 0.000(2) 0.001(2)
C5 0.128(7) 0.069(4) 0.071(4) 0.020(3) 0.025(4) 0.046(4)
C6 0.110(5) 0.064(4) 0.041(3) 0.007(2) 0.005(3) 0.012(3)
C7 0.135(7) 0.056(3) 0.046(3) 0.008(3) 0.012(3) -0.042(4)
C8 0.0239(16) 0.0251(16) 0.0289(16) 0.0102(13) 0.0037(13) 0.0116(14)
C11 0.0220(15) 0.0243(16) 0.0339(17) 0.0076(13) 0.0061(13) 0.0081(13)
C12 0.034(2) 0.037(2) 0.045(2) 0.0071(17) 0.0065(17) -0.0072(16)
C13 0.042(2) 0.049(2) 0.040(2) 0.0080(19) 0.0160(18) -0.0032(19)
C14 0.041(3) 0.069(3) 0.073(4) -0.006(3) 0.001(2) 0.012(2)
C15 0.054(3) 0.059(3) 0.048(3) 0.016(2) 0.009(2) 0.005(2)
C21 0.0240(16) 0.0242(15) 0.0271(16) 0.0094(12) 0.0086(12) 0.0118(12)
C22 0.0238(17) 0.0354(19) 0.0311(18) 0.0109(15) 0.0041(13) 0.0033(14)
C23 0.0262(18) 0.047(2) 0.046(2) 0.0150(18) 0.0116(16) 0.0039(16)
C24 0.038(2) 0.051(2) 0.042(2) 0.0162(19) 0.0206(17) 0.0147(18)
C25 0.036(2) 0.044(2) 0.0298(18) 0.0072(16) 0.0101(15) 0.0141(17)
C26 0.0254(16) 0.0325(18) 0.0309(17) 0.0087(14) 0.0049(13) 0.0109(14)
C31 0.0220(15) 0.0223(15) 0.0267(16) 0.0087(12) -0.0001(12) 0.0079(12)
C32 0.0314(17) 0.0253(16) 0.0309(17) 0.0061(13) 0.0020(14) 0.0115(14)
C33 0.044(2) 0.0246(17) 0.0365(19) 0.0032(14) -0.0051(16) 0.0121(16)
C34 0.041(2) 0.0183(16) 0.041(2) 0.0105(14) -0.0115(16) -0.0015(14)
C35 0.0325(18) 0.0312(18) 0.0345(19) 0.0149(15) -0.0014(15) 0.0010(15)
C36 0.0301(17) 0.0236(16) 0.0289(16) 0.0096(13) 0.0043(13) 0.0075(13)
C41 0.0195(15) 0.0256(16) 0.0260(16) 0.0101(13) 0.0016(12) 0.0025(12)
C42 0.0255(16) 0.0274(16) 0.0338(18) 0.0127(14) 0.0026(13) 0.0088(13)
C43 0.0256(17) 0.0350(19) 0.043(2) 0.0190(16) 0.0004(15) 0.0084(14)
C44 0.039(2) 0.042(2) 0.038(2) 0.0167(17) -0.0090(16) 0.0082(17)
C45 0.058(3) 0.048(2) 0.030(2) 0.0045(17) -0.0084(18) 0.016(2)
C46 0.040(2) 0.0336(19) 0.0279(17) 0.0068(14) 0.0001(15) 0.0157(16)
C51 0.0249(16) 0.0283(17) 0.0324(17) 0.0129(14) 0.0081(13) 0.0113(13)
C52 0.0266(17) 0.0293(18) 0.044(2) 0.0113(15) 0.0113(15) 0.0093(14)
C53 0.0288(19) 0.042(2) 0.058(3) 0.0261(19) 0.0175(18) 0.0097(16)
C54 0.045(2) 0.052(3) 0.057(3) 0.022(2) 0.031(2) 0.024(2)
C55 0.057(3) 0.045(2) 0.062(3) 0.008(2) 0.033(2) 0.021(2)
C56 0.042(2) 0.0258(18) 0.053(2) 0.0073(17) 0.0231(19) 0.0112(16)
C61 0.0213(15) 0.0207(15) 0.0327(17) 0.0079(13) 0.0078(13) 0.0067(12)
C62 0.0310(17) 0.0241(16) 0.0314(17) 0.0078(13) 0.0060(14) 0.0102(14)
C63 0.0320(18) 0.0273(17) 0.0362(19) 0.0006(14) 0.0025(15) 0.0059(14)
C64 0.0315(19) 0.0234(17) 0.050(2) 0.0082(16) 0.0086(16) 0.0019(14)
C65 0.0337(19) 0.0305(18) 0.042(2) 0.0153(16) 0.0099(16) 0.0032(15)
C66 0.0260(16) 0.0272(17) 0.0324(17) 0.0094(14) 0.0040(13) 0.0036(13)
C71 0.0195(15) 0.0234(15) 0.0339(17) 0.0124(13) 0.0035(13) 0.0036(12)
C72 0.0261(17) 0.0325(18) 0.045(2) 0.0193(16) 0.0087(15) 0.0125(14)
C73 0.0256(18) 0.046(2) 0.056(2) 0.030(2) 0.0024(16) 0.0113(16)
C74 0.0319(19) 0.046(2) 0.045(2) 0.0303(19) -0.0074(16) -0.0038(17)
C75 0.045(2) 0.038(2) 0.0332(19) 0.0105(16) -0.0057(17) 0.0034(17)
C76 0.0344(19) 0.0290(17) 0.0315(18) 0.0064(14) -0.0033(14) 0.0096(15)
C101 0.0313(18) 0.0306(18) 0.0312(18) 0.0123(14) 0.0066(14) 0.0062(14)
C102 0.038(2) 0.061(3) 0.040(2) 0.018(2) 0.0074(18) 0.005(2)
C103 0.069(4) 0.168(9) 0.081(5) 0.074(6) 0.040(4) 0.072(5)
C104 0.072(4) 0.065(4) 0.059(3) 0.028(3) 0.006(3) -0.019(3)
C105 0.068(3) 0.072(4) 0.054(3) 0.029(3) 0.021(3) 0.026(3)
C106 0.057(3) 0.059(3) 0.036(2) 0.018(2) 0.009(2) 0.009(2)
C107 0.033(2) 0.066(3) 0.055(3) 0.017(2) 0.0043(19) 0.005(2)
C108 0.0183(15) 0.0278(16) 0.0319(18) 0.0049(14) 0.0041(13) 0.0043(13)
C111 0.0192(15) 0.0249(15) 0.0281(16) 0.0079(13) 0.0018(12) 0.0077(12)
C112 0.034(2) 0.044(2) 0.0309(19) 0.0068(16) -0.0047(15) -0.0060(16)
C113 0.0272(18) 0.0289(18) 0.0368(19) 0.0083(15) 0.0028(14) -0.0030(14)
C114 0.095(5) 0.084(5) 0.062(4) 0.002(3) 0.012(3) 0.021(4)
C115 0.059(4) 0.196(11) 0.144(8) 0.128(8) 0.066(5) 0.074(6)
C121 0.0269(16) 0.0202(14) 0.0247(15) 0.0065(12) 0.0003(12) 0.0085(12)
C122 0.0318(18) 0.0319(18) 0.0271(17) 0.0076(14) 0.0023(14) 0.0101(14)
C123 0.050(2) 0.040(2) 0.0247(17) 0.0037(15) -0.0069(16) 0.0142(18)
C124 0.0303(19) 0.045(2) 0.040(2) 0.0018(17) -0.0101(16) 0.0078(16)
C125 0.0246(18) 0.038(2) 0.045(2) 0.0040(17) 0.0008(15) 0.0035(15)
C126 0.0283(17) 0.0289(17) 0.0275(17) 0.0055(13) 0.0011(13) 0.0060(14)
C131 0.0221(15) 0.0241(15) 0.0236(15) 0.0018(12) 0.0019(12) 0.0029(12)
C132 0.0249(16) 0.0276(16) 0.0242(16) 0.0018(13) -0.0009(12) 0.0049(13)
C133 0.0355(19) 0.039(2) 0.0225(16) 0.0017(14) 0.0015(14) 0.0066(16)
C134 0.036(2) 0.042(2) 0.0296(18) -0.0054(16) 0.0058(15) 0.0082(17)
C135 0.035(2) 0.0337(19) 0.042(2) -0.0003(16) 0.0043(16) 0.0132(16)
C136 0.0308(18) 0.0272(17) 0.0343(18) 0.0042(14) 0.0033(14) 0.0109(14)
C141 0.0354(18) 0.0250(16) 0.0274(17) 0.0075(13) 0.0098(14) 0.0078(14)
C142 0.044(2) 0.0289(19) 0.044(2) 0.0178(16) 0.0042(17) 0.0078(16)
C143 0.058(3) 0.037(2) 0.054(3) 0.024(2) 0.011(2) 0.012(2)
C144 0.064(3) 0.027(2) 0.057(3) 0.0176(19) 0.020(2) 0.0016(19)
C145 0.058(3) 0.036(2) 0.053(3) 0.011(2) 0.003(2) -0.011(2)
C146 0.046(2) 0.031(2) 0.042(2) 0.0124(17) 0.0011(18) -0.0040(17)
C151 0.0241(16) 0.0323(17) 0.0230(15) 0.0011(13) 0.0035(12) 0.0112(13)
C152 0.0317(19) 0.042(2) 0.037(2) 0.0081(16) -0.0081(15) 0.0095(16)
C153 0.036(2) 0.062(3) 0.041(2) 0.008(2) -0.0115(17) 0.019(2)
C154 0.0261(18) 0.058(3) 0.035(2) -0.0032(18) -0.0034(15) 0.0122(18)
C155 0.0228(17) 0.042(2) 0.046(2) -0.0014(17) 0.0066(16) 0.0063(15)
C156 0.0214(16) 0.0343(19) 0.041(2) 0.0050(15) 0.0051(14) 0.0095(14)
C161 0.0217(16) 0.0337(18) 0.0276(17) 0.0016(14) -0.0001(13) 0.0078(13)
C162 0.0315(19) 0.048(2) 0.0303(18) 0.0082(16) 0.0059(15) 0.0116(16)
C163 0.046(2) 0.064(3) 0.030(2) 0.0047(19) 0.0106(17) 0.016(2)
C164 0.042(2) 0.065(3) 0.031(2) -0.0113(19) 0.0060(17) 0.016(2)
C165 0.049(3) 0.056(3) 0.044(2) -0.006(2) 0.0031(19) 0.029(2)
C166 0.050(2) 0.050(2) 0.034(2) 0.0027(18) 0.0016(17) 0.026(2)
C171 0.0237(17) 0.0331(19) 0.054(2) 0.0235(17) 0.0115(15) 0.0158(15)
C172 0.0236(18) 0.034(2) 0.094(4) 0.027(2) -0.005(2) 0.0084(16)
C173 0.023(2) 0.044(3) 0.189(10) 0.062(4) 0.003(3) 0.0070(19)
C174 0.050(3) 0.092(6) 0.185(10) 0.111(7) 0.058(5) 0.046(4)
C175 0.073(4) 0.106(6) 0.111(5) 0.086(5) 0.063(4) 0.064(5)
C176 0.054(3) 0.065(3) 0.062(3) 0.045(3) 0.034(2) 0.040(2)
C201 0.058(3) 0.042(2) 0.060(3) 0.001(2) -0.010(2) 0.023(2)

loop_
_atom_type_symbol
_atom_type_scat_dispersion_real
_atom_type_scat_dispersion_imag
_atom_type_scat_Cromer_Mann_a1
_atom_type_scat_Cromer_Mann_b1
_atom_type_scat_Cromer_Mann_a2
_atom_type_scat_Cromer_Mann_b2
_atom_type_scat_Cromer_Mann_a3
_atom_type_scat_Cromer_Mann_b3
_atom_type_scat_Cromer_Mann_a4
_atom_type_scat_Cromer_Mann_b4
_atom_type_scat_Cromer_Mann_c
_atom_type_scat_source
C 0.0181 0.0091 2.3100 20.8439 1.0200 10.2075 1.5886 0.5687 0.8650 51.6512 0.2156 'International Tables Vol C 4.2.6.8 and 6.1.1.4'
H 0.0000 0.0000 0.4930 10.5109 0.3229 26.1257 0.1402 3.1424 0.0408 57.7998 0.0030 'International Tables Vol C 4.2.6.8 and 6.1.1.4'
B 0.0090 0.0039 2.0545 23.2185 1.3326 1.0210 1.0979 60.3498 0.7068 0.1403 -0.1932 'International Tables Vol C 4.2.6.8 and 6.1.1.4'
Cl 0.3639 0.7018 11.4604 0.0104 7.1964 1.1662 6.2556 18.5194 1.6455 47.7784 -9.5574 'International Tables Vol C 4.2.6.8 and 6.1.1.4'
N 0.0311 0.0180 12.2126 0.0057 3.1322 9.8933 2.0125 28.9975 1.1663 0.5826 -11.5290 'International Tables Vol C 4.2.6.8 and 6.1.1.4'
O 0.0492 0.0322 3.0485 13.2771 2.2868 5.7011 1.5463 0.3239 0.8670 32.9089 0.2508 'International Tables Vol C 4.2.6.8 and 6.1.1.4'
P 0.2955 0.4335 6.4345 1.9067 4.1791 27.1570 1.7800 0.5260 1.4908 68.1645 1.1149 'International Tables Vol C 4.2.6.8 and 6.1.1.4'
Ru 0.0552 3.2960 19.2674 0.8085 12.9182 8.4347 4.8634 24.7997 1.5676 94.2928 5.3787 'International Tables Vol C 4.2.6.8 and 6.1.1.4'
S 0.3331 0.5567 6.9053 1.4679 5.2034 22.2151 1.4379 0.2536 1.5863 56.1720 0.8669 'International Tables Vol C 4.2.6.8 and 6.1.1.4'

loop_
_geom_angle_atom_site_label_1
_geom_angle_atom_site_label_2
_geom_angle_atom_site_label_3
_geom_angle
_geom_angle_publ_flag
N1 B1 O1 100.6(4) yes
N1 B1 O2 99.2(4) yes
O1 B1 O2 110.6(4) yes
N1 B1 C2 114.6(3) yes
O1 B1 C2 116.3(4) yes
O2 B1 C2 113.6(4) yes
N3 B2 O11 99.8(5) yes
N3 B2 O12 101.6(5) yes
O11 B2 O12 107.4(5) yes
N3 B2 C102 114.0(4) yes
O11 B2 C102 115.8(6) yes
O12 B2 C102 116.1(6) yes
B1 N1 C5 96.8(5) yes
B1 N1 C6 100.6(4) yes
C5 N1 C6 111.6(5) yes
B1 N1 C7 117.1(4) yes
C5 N1 C7 109.5(6) yes
C6 N1 C7 118.9(6) yes
C11 N2 C12 121.2(3) yes
C11 N2 C13 121.7(3) yes
C12 N2 C13 117.1(3) yes
B2 N3 C105 103.1(5) yes
B2 N3 C106 101.7(4) yes
C105 N3 C106 113.4(4) yes
B2 N3 C107 114.2(4) yes
C105 N3 C107 113.0(4) yes
C106 N3 C107 110.8(4) yes
C111 N4 C112 120.7(3) yes
C111 N4 C113 122.2(3) yes
C112 N4 C113 116.8(3) yes
B1 O1 C3 114.2(6) yes
B1 O2 C4 116.8(4) yes
B2 O11 C103 113.5(5) yes
B2 O12 C104 113.7(5) yes
Ru1 P1 C21 111.69(10) yes
Ru1 P1 C31 114.69(11) yes
C21 P1 C31 105.27(16) yes
Ru1 P1 C41 121.63(12) yes
C21 P1 C41 101.71(15) yes
C31 P1 C41 99.82(15) yes
Ru1 P2 C51 116.00(11) yes
Ru1 P2 C61 115.70(11) yes
C51 P2 C61 105.52(16) yes
Ru1 P2 C71 115.94(12) yes
C51 P2 C71 99.53(16) yes
C61 P2 C71 101.97(16) yes
Ru2 P3 C121 113.86(11) yes
Ru2 P3 C131 116.68(12) yes
C121 P3 C131 101.83(15) yes
Ru2 P3 C141 116.22(12) yes
C121 P3 C141 106.05(16) yes
C131 P3 C141 100.30(16) yes
Ru2 P4 C151 116.58(12) yes
Ru2 P4 C161 121.67(12) yes
C151 P4 C161 98.40(15) yes
Ru2 P4 C171 110.11(11) yes
C151 P4 C171 104.02(18) yes
C161 P4 C171 103.93(19) yes
Ru1 S1 C11 87.33(12) yes
Ru1 S2 C11 87.97(12) yes
Ru2 S3 C111 88.05(12) yes
Ru2 S4 C111 88.30(11) yes
S1 Ru1 S2 71.17(3) yes
S1 Ru1 P2 84.44(3) yes
S2 Ru1 P2 94.90(3) yes
S1 Ru1 P1 93.63(3) yes
S2 Ru1 P1 84.48(3) yes
P2 Ru1 P1 178.06(3) yes
S1 Ru1 C1 161.16(10) yes
S2 Ru1 C1 91.47(10) yes
P2 Ru1 C1 89.99(10) yes
P1 Ru1 C1 91.86(10) yes
S1 Ru1 C8 105.00(11) yes
S2 Ru1 C8 174.16(10) yes
P2 Ru1 C8 89.04(10) yes
P1 Ru1 C8 91.44(10) yes
C1 Ru1 C8 92.85(14) yes
S3 Ru2 S4 71.18(3) yes
S3 Ru2 P4 84.59(3) yes
S4 Ru2 P4 93.17(3) yes
S3 Ru2 P3 93.78(3) yes
S4 Ru2 P3 83.93(3) yes
P4 Ru2 P3 177.01(3) yes
S3 Ru2 C101 93.77(11) yes
S4 Ru2 C101 163.11(11) yes
P4 Ru2 C101 92.97(11) yes
P3 Ru2 C101 89.64(11) yes
S3 Ru2 C108 171.16(11) yes
S4 Ru2 C108 101.55(11) yes
P4 Ru2 C108 90.93(11) yes
P3 Ru2 C108 90.35(11) yes
C101 Ru2 C108 94.07(15) yes
Ru1 C1 C2 171.3(3) yes
B1 C2 C1 172.3(4) yes
O1 C3 O3 123.7(10) yes
O1 C3 C5 110.0(6) yes
O3 C3 C5 124.9(8) yes
O2 C4 O4 126.0(6) yes
O2 C4 C6 106.4(5) yes
O4 C4 C6 126.4(6) yes
N1 C5 C3 107.5(6) yes
N1 C5 H51 110.3 no
C3 C5 H51 110.0 no
N1 C5 H52 110.0 no
C3 C5 H52 109.4 no
H51 C5 H52 109.6 no
C4 C6 N1 104.3(4) yes
C4 C6 H61 111.4 no
N1 C6 H61 111.9 no
C4 C6 H62 110.6 no
N1 C6 H62 109.3 no
H61 C6 H62 109.1 no
N1 C7 H71 109.1 no
N1 C7 H72 110.5 no
H71 C7 H72 109.1 no
N1 C7 H73 109.8 no
H71 C7 H73 108.8 no
H72 C7 H73 109.4 no
O8 C8 Ru1 178.8(3) yes
S1 C11 S2 113.4(2) yes
S1 C11 N2 123.1(3) yes
S2 C11 N2 123.4(3) yes
N2 C12 C14 112.4(4) yes
N2 C12 H121 107.9 no
C14 C12 H121 108.7 no
N2 C12 H122 108.8 no
C14 C12 H122 108.8 no
H121 C12 H122 110.2 no
N2 C13 C15 111.1(4) yes
N2 C13 H131 106.5 no
C15 C13 H131 110.5 no
N2 C13 H132 108.5 no
C15 C13 H132 110.0 no
H131 C13 H132 110.2 no
C12 C14 H141 109.2 no
C12 C14 H142 110.2 no
H141 C14 H142 109.3 no
C12 C14 H143 110.1 no
H141 C14 H143 108.9 no
H142 C14 H143 109.2 no
C13 C15 H151 110.3 no
C13 C15 H152 109.8 no
H151 C15 H152 109.0 no
C13 C15 H153 109.5 no
H151 C15 H153 109.4 no
H152 C15 H153 108.7 no
P1 C21 C22 120.5(3) yes
P1 C21 C26 120.1(3) yes
C22 C21 C26 119.1(3) yes
C21 C22 C23 120.1(4) yes
C21 C22 H221 120.2 no
C23 C22 H221 119.7 no
C22 C23 C24 120.3(4) yes
C22 C23 H231 119.9 no
C24 C23 H231 119.8 no
C23 C24 C25 120.0(4) yes
C23 C24 H241 120.5 no
C25 C24 H241 119.5 no
C24 C25 C26 120.1(4) yes
C24 C25 H251 119.9 no
C26 C25 H251 120.0 no
C25 C26 C21 120.4(3) yes
C25 C26 H261 120.2 no
C21 C26 H261 119.5 no
P1 C31 C32 123.8(3) yes
P1 C31 C36 116.8(3) yes
C32 C31 C36 119.3(3) yes
C31 C32 C33 120.2(4) yes
C31 C32 H321 119.8 no
C33 C32 H321 119.9 no
C32 C33 C34 120.2(4) yes
C32 C33 H331 119.5 no
C34 C33 H331 120.3 no
C33 C34 C35 119.7(3) yes
C33 C34 H341 120.6 no
C35 C34 H341 119.7 no
C34 C35 C36 120.5(4) yes
C34 C35 H351 119.8 no
C36 C35 H351 119.7 no
C31 C36 C35 120.0(3) yes
C31 C36 H361 120.8 no
C35 C36 H361 119.2 no
P1 C41 C42 118.3(3) yes
P1 C41 C46 122.4(3) yes
C42 C41 C46 119.3(3) yes
C41 C42 C43 120.5(4) yes
C41 C42 H421 119.7 no
C43 C42 H421 119.8 no
C42 C43 C44 119.8(4) yes
C42 C43 H431 119.6 no
C44 C43 H431 120.6 no
C43 C44 C45 119.8(4) yes
C43 C44 H441 119.6 no
C45 C44 H441 120.6 no
C44 C45 C46 120.9(4) yes
C44 C45 H451 119.7 no
C46 C45 H451 119.4 no
C41 C46 C45 119.7(4) yes
C41 C46 H461 120.1 no
C45 C46 H461 120.2 no
P2 C51 C52 117.0(3) yes
P2 C51 C56 124.1(3) yes
C52 C51 C56 118.9(3) yes
C51 C52 C53 120.5(4) yes
C51 C52 H521 120.2 no
C53 C52 H521 119.2 no
C52 C53 C54 120.1(4) yes
C52 C53 H531 119.4 no
C54 C53 H531 120.5 no
C53 C54 C55 120.1(4) yes
C53 C54 H541 120.3 no
C55 C54 H541 119.6 no
C54 C55 C56 120.1(4) yes
C54 C55 H551 120.3 no
C56 C55 H551 119.6 no
C55 C56 C51 120.3(4) yes
C55 C56 H561 120.4 no
C51 C56 H561 119.3 no
P2 C61 C62 119.6(3) yes
P2 C61 C66 121.7(3) yes
C62 C61 C66 118.5(3) yes
C61 C62 C63 120.8(3) yes
C61 C62 H621 120.0 no
C63 C62 H621 119.2 no
C62 C63 C64 119.8(4) yes
C62 C63 H631 120.0 no
C64 C63 H631 120.1 no
C63 C64 C65 119.9(3) yes
C63 C64 H641 120.0 no
C65 C64 H641 120.0 no
C64 C65 C66 120.7(4) yes
C64 C65 H651 120.0 no
C66 C65 H651 119.3 no
C61 C66 C65 120.1(3) yes
C61 C66 H661 120.1 no
C65 C66 H661 119.8 no
P2 C71 C72 119.9(3) yes
P2 C71 C76 121.9(3) yes
C72 C71 C76 118.2(3) yes
C71 C72 C73 120.4(4) yes
C71 C72 H721 119.3 no
C73 C72 H721 120.3 no
C72 C73 C74 120.7(4) yes
C72 C73 H731 119.3 no
C74 C73 H731 120.0 no
C73 C74 C75 119.5(4) yes
C73 C74 H741 120.3 no
C75 C74 H741 120.1 no
C74 C75 C76 120.3(4) yes
C74 C75 H751 120.0 no
C76 C75 H751 119.6 no
C75 C76 C71 120.9(4) yes
C75 C76 H761 119.2 no
C71 C76 H761 119.9 no
Ru2 C101 C102 172.2(4) yes
B2 C102 C101 172.9(5) yes
O11 C103 O13 124.4(10) yes
O11 C103 C105 111.4(6) yes
O13 C103 C105 124.2(11) yes
O12 C104 O14 126.4(6) yes
O12 C104 C106 109.9(6) yes
O14 C104 C106 123.6(6) yes
C103 C105 N3 102.7(6) yes
C103 C105 H1051 110.2 no
N3 C105 H1051 111.3 no
C103 C105 H1052 111.7 no
N3 C105 H1052 111.5 no
H1051 C105 H1052 109.4 no
C104 C106 N3 107.3(4) yes
C104 C106 H1061 110.6 no
N3 C106 H1061 111.2 no
C104 C106 H1062 109.6 no
N3 C106 H1062 109.3 no
H1061 C106 H1062 108.8 no
N3 C107 H1071 109.3 no
N3 C107 H1072 108.0 no
H1071 C107 H1072 110.2 no
N3 C107 H1073 108.8 no
H1071 C107 H1073 110.7 no
H1072 C107 H1073 109.8 no
O18 C108 Ru2 177.2(3) yes
S4 C111 S3 112.42(19) yes
S4 C111 N4 123.5(3) yes
S3 C111 N4 124.0(3) yes
N4 C112 C114 114.9(5) yes
N4 C112 H1121 108.4 no
C114 C112 H1121 108.0 no
N4 C112 H1122 106.5 no
C114 C112 H1122 107.6 no
H1121 C112 H1122 111.5 no
N4 C113 C115 114.5(4) yes
N4 C113 H1131 107.8 no
C115 C113 H1131 108.7 no
N4 C113 H1132 108.2 no
C115 C113 H1132 108.5 no
H1131 C113 H1132 109.0 no
C112 C114 H1141 110.5 no
C112 C114 H1142 109.3 no
H1141 C114 H1142 109.1 no
C112 C114 H1143 109.9 no
H1141 C114 H1143 109.0 no
H1142 C114 H1143 109.0 no
C113 C115 H1151 109.9 no
C113 C115 H1152 109.4 no
H1151 C115 H1152 109.4 no
C113 C115 H1153 109.7 no
H1151 C115 H1153 109.5 no
H1152 C115 H1153 109.0 no
P3 C121 C122 121.0(3) yes
P3 C121 C126 120.5(3) yes
C122 C121 C126 118.2(3) yes
C121 C122 C123 120.9(4) yes
C121 C122 H1221 119.8 no
C123 C122 H1221 119.3 no
C122 C123 C124 120.1(4) yes
C122 C123 H1231 119.9 no
C124 C123 H1231 120.0 no
C123 C124 C125 119.8(4) yes
C123 C124 H1241 120.5 no
C125 C124 H1241 119.7 no
C124 C125 C126 120.3(4) yes
C124 C125 H1251 119.6 no
C126 C125 H1251 120.1 no
C125 C126 C121 120.6(3) yes
C125 C126 H1261 119.9 no
C121 C126 H1261 119.5 no
P3 C131 C132 122.4(3) yes
P3 C131 C136 118.6(3) yes
C132 C131 C136 118.9(3) yes
C131 C132 C133 120.8(3) yes
C131 C132 H1321 120.1 no
C133 C132 H1321 119.2 no
C132 C133 C134 119.7(4) yes
C132 C133 H1331 119.7 no
C134 C133 H1331 120.6 no
C133 C134 C135 120.1(4) yes
C133 C134 H1341 120.4 no
C135 C134 H1341 119.5 no
C134 C135 C136 120.2(4) yes
C134 C135 H1351 119.6 no
C136 C135 H1351 120.2 no
C131 C136 C135 120.3(4) yes
C131 C136 H1361 119.7 no
C135 C136 H1361 120.0 no
P3 C141 C142 124.4(3) yes
P3 C141 C146 117.5(3) yes
C142 C141 C146 118.1(4) yes
C141 C142 C143 120.3(4) yes
C141 C142 H1421 120.6 no
C143 C142 H1421 119.1 no
C142 C143 C144 120.8(4) yes
C142 C143 H1431 119.5 no
C144 C143 H1431 119.7 no
C143 C144 C145 119.5(4) yes
C143 C144 H1441 119.6 no
C145 C144 H1441 120.9 no
C144 C145 C146 120.6(5) yes
C144 C145 H1451 120.0 no
C146 C145 H1451 119.4 no
C141 C146 C145 120.7(4) yes
C141 C146 H1461 119.5 no
C145 C146 H1461 119.8 no
P4 C151 C152 121.7(3) yes
P4 C151 C156 119.0(3) yes
C152 C151 C156 119.1(3) yes
C151 C152 C153 120.3(4) yes
C151 C152 H1521 120.0 no
C153 C152 H1521 119.7 no
C152 C153 C154 120.2(4) yes
C152 C153 H1531 119.5 no
C154 C153 H1531 120.2 no
C153 C154 C155 120.1(4) yes
C153 C154 H1541 119.8 no
C155 C154 H1541 120.1 no
C154 C155 C156 120.1(4) yes
C154 C155 H1551 120.0 no
C156 C155 H1551 119.9 no
C151 C156 C155 120.2(4) yes
C151 C156 H1561 119.3 no
C155 C156 H1561 120.4 no
P4 C161 C162 120.9(3) yes
P4 C161 C166 119.5(3) yes
C162 C161 C166 119.3(4) yes
C161 C162 C163 120.0(4) yes
C161 C162 H1621 120.1 no
C163 C162 H1621 119.9 no
C162 C163 C164 120.3(4) yes
C162 C163 H1631 120.1 no
C164 C163 H1631 119.7 no
C163 C164 C165 120.1(4) yes
C163 C164 H1641 119.6 no
C165 C164 H1641 120.3 no
C164 C165 C166 119.9(5) yes
C164 C165 H1651 120.3 no
C166 C165 H1651 119.8 no
C161 C166 C165 120.4(4) yes
C161 C166 H1661 119.9 no
C165 C166 H1661 119.7 no
P4 C171 C172 120.6(4) yes
P4 C171 C176 119.8(4) yes
C172 C171 C176 119.0(4) yes
C171 C172 C173 119.6(7) yes
C171 C172 H1721 120.1 no
C173 C172 H1721 120.4 no
C172 C173 C174 120.7(7) yes
C172 C173 H1731 119.3 no
C174 C173 H1731 120.0 no
C173 C174 C175 120.1(5) yes
C173 C174 H1741 120.2 no
C175 C174 H1741 119.7 no
C174 C175 C176 121.1(7) yes
C174 C175 H1751 119.3 no
C176 C175 H1751 119.6 no
C175 C176 C171 119.5(7) yes
C175 C176 H1761 119.7 no
C171 C176 H1761 120.8 no
Cl202 C201 Cl201 112.1(3) yes
Cl202 C201 H2011 108.5 no
Cl201 C201 H2011 108.4 no
Cl202 C201 H2012 110.2 no
Cl201 C201 H2012 107.8 no
H2011 C201 H2012 109.9 no

loop_
_geom_bond_atom_site_label_1
_geom_bond_atom_site_label_2
_geom_bond_distance
_geom_bond_publ_flag
B1 N1 1.665(6) yes
B1 O1 1.465(7) yes
B1 O2 1.482(7) yes
B1 C2 1.540(6) yes
B2 N3 1.666(7) yes
B2 O11 1.438(10) yes
B2 O12 1.487(11) yes
B2 C102 1.550(7) yes
Cl201 C201 1.755(6) yes
Cl202 C201 1.755(7) yes
N1 C5 1.541(11) yes
N1 C6 1.445(8) yes
N1 C7 1.430(8) yes
N2 C11 1.331(5) yes
N2 C12 1.470(6) yes
N2 C13 1.453(6) yes
N3 C105 1.478(8) yes
N3 C106 1.487(7) yes
N3 C107 1.483(6) yes
N4 C111 1.323(5) yes
N4 C112 1.478(5) yes
N4 C113 1.470(5) yes
O1 C3 1.313(10) yes
O2 C4 1.255(7) yes
O3 C3 1.214(10) yes
O4 C4 1.213(8) yes
O8 C8 1.147(5) yes
O11 C103 1.316(14) yes
O12 C104 1.328(9) yes
O13 C103 1.195(10) yes
O14 C104 1.221(10) yes
O18 C108 1.144(5) yes
P1 Ru1 2.3685(7) yes
P1 C21 1.828(3) yes
P1 C31 1.840(3) yes
P1 C41 1.845(3) yes
P2 Ru1 2.3757(7) yes
P2 C51 1.833(4) yes
P2 C61 1.827(3) yes
P2 C71 1.838(4) yes
P3 Ru2 2.3687(8) yes
P3 C121 1.828(3) yes
P3 C131 1.852(3) yes
P3 C141 1.837(4) yes
P4 Ru2 2.3698(8) yes
P4 C151 1.828(4) yes
P4 C161 1.842(4) yes
P4 C171 1.823(4) yes
S1 Ru1 2.4688(8) yes
S1 C11 1.720(4) yes
S2 Ru1 2.4566(8) yes
S2 C11 1.709(4) yes
S3 Ru2 2.4631(8) yes
S3 C111 1.717(3) yes
S4 Ru2 2.4511(7) yes
S4 C111 1.724(3) yes
Ru1 C1 2.044(4) yes
Ru1 C8 1.857(4) yes
Ru2 C101 2.058(4) yes
Ru2 C108 1.850(4) yes
C1 C2 1.189(6) yes
C3 C5 1.407(15) yes
C4 C6 1.568(10) yes
C5 H51 0.965 no
C5 H52 0.973 no
C6 H61 0.968 no
C6 H62 0.973 no
C7 H71 0.962 no
C7 H72 0.960 no
C7 H73 0.962 no
C12 C14 1.510(9) yes
C12 H121 0.966 no
C12 H122 0.972 no
C13 C15 1.481(9) yes
C13 H131 0.974 no
C13 H132 0.969 no
C14 H141 0.960 no
C14 H142 0.958 no
C14 H143 0.960 no
C15 H151 0.967 no
C15 H152 0.961 no
C15 H153 0.959 no
C21 C22 1.394(5) yes
C21 C26 1.383(5) yes
C22 C23 1.390(6) yes
C22 H221 0.931 no
C23 C24 1.379(7) yes
C23 H231 0.931 no
C24 C25 1.374(7) yes
C24 H241 0.929 no
C25 C26 1.396(6) yes
C25 H251 0.937 no
C26 H261 0.934 no
C31 C32 1.392(5) yes
C31 C36 1.395(5) yes
C32 C33 1.387(6) yes
C32 H321 0.937 no
C33 C34 1.392(7) yes
C33 H331 0.932 no
C34 C35 1.377(7) yes
C34 H341 0.933 no
C35 C36 1.389(5) yes
C35 H351 0.935 no
C36 H361 0.928 no
C41 C42 1.394(5) yes
C41 C46 1.388(5) yes
C42 C43 1.388(5) yes
C42 H421 0.925 no
C43 C44 1.385(7) yes
C43 H431 0.930 no
C44 C45 1.376(7) yes
C44 H441 0.942 no
C45 C46 1.388(6) yes
C45 H451 0.932 no
C46 H461 0.932 no
C51 C52 1.385(5) yes
C51 C56 1.386(6) yes
C52 C53 1.391(6) yes
C52 H521 0.932 no
C53 C54 1.368(8) yes
C53 H531 0.933 no
C54 C55 1.381(8) yes
C54 H541 0.936 no
C55 C56 1.387(6) yes
C55 H551 0.927 no
C56 H561 0.934 no
C61 C62 1.393(5) yes
C61 C66 1.398(5) yes
C62 C63 1.393(6) yes
C62 H621 0.930 no
C63 C64 1.385(6) yes
C63 H631 0.928 no
C64 C65 1.373(7) yes
C64 H641 0.931 no
C65 C66 1.393(6) yes
C65 H651 0.934 no
C66 H661 0.938 no
C71 C72 1.400(5) yes
C71 C76 1.392(6) yes
C72 C73 1.385(6) yes
C72 H721 0.930 no
C73 C74 1.385(8) yes
C73 H731 0.932 no
C74 C75 1.372(7) yes
C74 H741 0.934 no
C75 C76 1.393(6) yes
C75 H751 0.926 no
C76 H761 0.932 no
C101 C102 1.199(6) yes
C103 C105 1.544(12) yes
C104 C106 1.526(9) yes
C105 H1051 0.975 no
C105 H1052 0.964 no
C106 H1061 0.966 no
C106 H1062 0.976 no
C107 H1071 0.957 no
C107 H1072 0.961 no
C107 H1073 0.961 no
C112 C114 1.399(11) yes
C112 H1121 0.977 no
C112 H1122 0.963 no
C113 C115 1.467(8) yes
C113 H1131 0.975 no
C113 H1132 0.973 no
C114 H1141 0.960 no
C114 H1142 0.962 no
C114 H1143 0.960 no
C115 H1151 0.959 no
C115 H1152 0.962 no
C115 H1153 0.959 no
C121 C122 1.395(5) yes
C121 C126 1.394(5) yes
C122 C123 1.389(6) yes
C122 H1221 0.927 no
C123 C124 1.384(7) yes
C123 H1231 0.935 no
C124 C125 1.375(7) yes
C124 H1241 0.938 no
C125 C126 1.395(6) yes
C125 H1251 0.941 no
C126 H1261 0.931 no
C131 C132 1.386(5) yes
C131 C136 1.400(5) yes
C132 C133 1.394(5) yes
C132 H1321 0.934 no
C133 C134 1.388(7) yes
C133 H1331 0.934 no
C134 C135 1.381(7) yes
C134 H1341 0.932 no
C135 C136 1.389(6) yes
C135 H1351 0.928 no
C136 H1361 0.933 no
C141 C142 1.394(6) yes
C141 C146 1.395(6) yes
C142 C143 1.395(6) yes
C142 H1421 0.934 no
C143 C144 1.365(9) yes
C143 H1431 0.932 no
C144 C145 1.379(9) yes
C144 H1441 0.931 no
C145 C146 1.383(7) yes
C145 H1451 0.935 no
C146 H1461 0.928 no
C151 C152 1.396(6) yes
C151 C156 1.396(6) yes
C152 C153 1.389(6) yes
C152 H1521 0.937 no
C153 C154 1.381(8) yes
C153 H1531 0.933 no
C154 C155 1.384(7) yes
C154 H1541 0.931 no
C155 C156 1.391(6) yes
C155 H1551 0.926 no
C156 H1561 0.931 no
C161 C162 1.389(6) yes
C161 C166 1.389(6) yes
C162 C163 1.399(6) yes
C162 H1621 0.935 no
C163 C164 1.370(8) yes
C163 H1631 0.930 no
C164 C165 1.389(9) yes
C164 H1641 0.927 no
C165 C166 1.386(7) yes
C165 H1651 0.928 no
C166 H1661 0.928 no
C171 C172 1.396(7) yes
C171 C176 1.398(7) yes
C172 C173 1.405(9) yes
C172 H1721 0.928 no
C173 C174 1.365(16) yes
C173 H1731 0.930 no
C174 C175 1.360(16) yes
C174 H1741 0.931 no
C175 C176 1.399(9) yes
C175 H1751 0.936 no
C176 H1761 0.931 no
C201 H2011 0.972 no
C201 H2012 0.962 no

loop_
_geom_hbond_atom_site_label_D
_geom_hbond_atom_site_label_H
_geom_hbond_atom_site_label_A
_geom_hbond_site_symmetry_A
_geom_hbond_angle_DHA
_geom_hbond_distance_DH
_geom_hbond_distance_HA
_geom_hbond_distance_DA
_geom_hbond_publ_flag
C6 H62 O14 1_545 169.8(4) 0.973 2.533 3.496(7) yes
C32 H321 C26 . 124.00 0.937 2.560 3.179(7) yes
C105 H1051 O3 2_766 126.2(5) 0.975 2.449 3.126(7) yes
C106 H1061 O3 2_766 159.2(4) 0.966 2.338 3.260(7) yes
C113 H1132 O2 1_455 158.7(3) 0.973 2.477 3.403(7) yes
C123 H1231 O4 2_666 150.4(3) 0.935 2.518 3.363(7) yes
C162 H1621 C101 . 143.00 0.935 2.593 3.384(7) yes
C173 H1731 O1 1_455 170.9(5) 0.930 2.408 3.329(7) yes
C201 H2012 O11 1_545 145.1(3) 0.962 2.205 3.045(7) yes

loop_
_platon_squeeze_void_nr
_platon_squeeze_void_average_x
_platon_squeeze_void_average_y
_platon_squeeze_void_average_z
_platon_squeeze_void_volume
_platon_squeeze_void_count_electrons
_platon_squeeze_void_content
1 0.167 0.594 0.483 7 0 ' '
2 0.500 0.500 0.000 147 38 ' '
3 0.433 0.792 0.921 9 0 ' '
4 0.567 0.208 0.079 9 0 ' '
5 0.833 0.406 0.517 7 0 ' '
